data_4128434
loop_
_publ_author_name
'Hirscher, Nathanael A.'
'Perez Sierra, Danny'
'Agapie, Theodor'

_publ_section_title
;
 Robust Chromium Precursors for Catalysis: Isolation and Structure of a
 Single-Component Ethylene Tetramerization Precatalyst.
;
_journal_issue 14
_journal_name_full 'Journal of the American Chemical Society'
_journal_page_first 6022
_journal_page_last 6029
_journal_paper_doi 10.1021/jacs.9b01387
_journal_volume 141
_journal_year 2019
_chemical_formula_moiety 'C45 H49 Cr N O2 P2, C0.5 H Cl, C32 H12 B F24'
_chemical_formula_sum 'C77.5 H62 B Cl Cr F24 N O2 P2'
_chemical_formula_weight 1655.48
_space_group_crystal_system triclinic
_space_group_IT_number 2
_space_group_name_Hall '-P 1'
_space_group_name_H-M_alt 'P -1'
_atom_sites_solution_hydrogens geom
_audit_creation_date 2019-01-12
_audit_creation_method
;
Olex2 1.2
(compiled 2018.05.29 svn.r3508 for OlexSys, GUI svn.r5506)
;
_cell_angle_alpha 104.445(2)
_cell_angle_beta 96.510(2)
_cell_angle_gamma 107.746(2)
_cell_formula_units_Z 2
_cell_length_a 12.9268(7)
_cell_length_b 16.7595(10)
_cell_length_c 18.9950(9)
_cell_measurement_reflns_used 9651
_cell_measurement_temperature 100(2)
_cell_measurement_theta_max 33.65
_cell_measurement_theta_min 2.57
_cell_volume 3714.6(4)
_computing_cell_refinement 'SAINT V8.38A (?, 2016)'
_computing_data_reduction 'SAINT V8.38A (?, 2016)'
_computing_molecular_graphics 'Olex2 (Dolomanov et al., 2009)'
_computing_publication_material 'Olex2 (Dolomanov et al., 2009)'
_computing_structure_refinement 'XL (Sheldrick, 2008)'
_diffrn_ambient_temperature 100.01
_diffrn_measured_fraction_theta_full 0.999
_diffrn_measured_fraction_theta_max 0.998
_diffrn_measurement_device_type 'Bruker APEX-II CCD'
_diffrn_measurement_method '\f and \w scans'
_diffrn_radiation_type MoK\a
_diffrn_radiation_wavelength 0.71073
_diffrn_reflns_av_R_equivalents 0.0508
_diffrn_reflns_av_unetI/netI 0.0379
_diffrn_reflns_Laue_measured_fraction_full 0.999
_diffrn_reflns_Laue_measured_fraction_max 0.998
_diffrn_reflns_limit_h_max 20
_diffrn_reflns_limit_h_min -20
_diffrn_reflns_limit_k_max 25
_diffrn_reflns_limit_k_min -26
_diffrn_reflns_limit_l_max 29
_diffrn_reflns_limit_l_min -29
_diffrn_reflns_number 199425
_diffrn_reflns_point_group_measured_fraction_full 0.999
_diffrn_reflns_point_group_measured_fraction_max 0.998
_diffrn_reflns_theta_full 25.242
_diffrn_reflns_theta_max 33.748
_diffrn_reflns_theta_min 2.263
_diffrn_standards_number 0
_exptl_absorpt_coefficient_mu 0.341
_exptl_absorpt_correction_T_max 0.7467
_exptl_absorpt_correction_T_min 0.7161
_exptl_absorpt_correction_type multi-scan
_exptl_absorpt_process_details
'SADABS-2016/2 (Bruker,2016/2) was used for absorption correction. wR2(int) was 0.0813 before and 0.0577 after correction. The Ratio of minimum to maximum transmission is 0.9590. The \l/2 correction factor is Not present.'
_exptl_crystal_colour green
_exptl_crystal_colour_primary green
_exptl_crystal_density_diffrn 1.480
_exptl_crystal_description plate
_exptl_crystal_F_000 1684
_exptl_crystal_size_max 0.2
_exptl_crystal_size_mid 0.15
_exptl_crystal_size_min 0.1
_refine_diff_density_max 1.197
_refine_diff_density_min -2.170
_refine_diff_density_rms 0.080
_refine_ls_extinction_method none
_refine_ls_goodness_of_fit_ref 1.100
_refine_ls_hydrogen_treatment constr
_refine_ls_matrix_type full
_refine_ls_number_parameters 1135
_refine_ls_number_reflns 29673
_refine_ls_number_restraints 369
_refine_ls_restrained_S_all 1.135
_refine_ls_R_factor_all 0.0808
_refine_ls_R_factor_gt 0.0621
_refine_ls_shift/su_max 0.001
_refine_ls_shift/su_mean 0.000
_refine_ls_structure_factor_coef Fsqd
_refine_ls_weighting_details 'w=1/[\s^2^(Fo^2^)+(0.0590P)^2^+3.2570P] where P=(Fo^2^+2Fc^2^)/3'
_refine_ls_weighting_scheme calc
_refine_ls_wR_factor_gt 0.1413
_refine_ls_wR_factor_ref 0.1500
_reflns_Friedel_coverage 0.000
_reflns_number_gt 23749
_reflns_number_total 29673
_reflns_threshold_expression 'I > 2\s(I)'
_cod_data_source_file ja9b01387_si_001.cif
_cod_data_source_block v18368_a
_cod_original_formula_sum 'C77.50 H62 B Cl Cr F24 N O2 P2'
_cod_database_code 4128434
_shelx_shelxl_version_number 2014/7
_shelx_space_group_comment
;
The symmetry employed for this shelxl refinement is uniquely defined
by the following loop, which should always be used as a source of
symmetry information in preference to the above space-group names.
They are only intended as comments.
;
_shelx_estimated_absorpt_t_max 0.967
_shelx_estimated_absorpt_t_min 0.935
_olex2_refinement_description
;
1. Fixed Uiso
 At 1.2 times of:
  All C(H) groups, All C(H,H) groups
 At 1.5 times of:
  All C(H,H,H) groups
2. Restrained distances
 F1A-C66 \\sim F2A-C66 \\sim F3A-C66 \\sim F4A-C66 \\sim F5A-C66 \\sim F6A-C66
 with sigma of 0.02
 C63-F3A \\sim C63-F4A \\sim C63-F5A \\sim C63-F6A \\sim C63-F1A \\sim C63-F2A
 with sigma of 0.02
 F4A-F6A \\sim F4A-F2A \\sim F6A-F2A \\sim F3A-F5A \\sim F1A-F3A \\sim F5A-F1A
 with sigma of 0.02
 F1B-C57 \\sim F2B-C57 \\sim F3B-C57 \\sim F4B-C57 \\sim F5B-C57 \\sim F6B-C57
 with sigma of 0.02
 C53-F3B \\sim C53-F4B \\sim C53-F5B \\sim C53-F6B \\sim C53-F1B \\sim C53-F2B
 with sigma of 0.02
 F4B-F6B \\sim F4B-F2B \\sim F6B-F2B \\sim F3B-F5B \\sim F1B-F3B \\sim F5B-F1B
 with sigma of 0.02
 F1C-C58 \\sim F2C-C58 \\sim F3C-C58 \\sim F4C-C58 \\sim F5C-C58 \\sim F6C-C58
 with sigma of 0.02
 C55-F3C \\sim C55-F4C \\sim C55-F5C \\sim C55-F6C \\sim C55-F1C \\sim C55-F2C
 with sigma of 0.02
 F4C-F6C \\sim F4C-F2C \\sim F6C-F2C \\sim F3C-F5C \\sim F1C-F3C \\sim F5C-F1C
 with sigma of 0.02
 F1D-C50 \\sim F2D-C50 \\sim F3D-C50 \\sim F4D-C50 \\sim F5D-C50 \\sim F6D-C50
 with sigma of 0.02
 C47-F3D \\sim C47-F4D \\sim C47-F5D \\sim C47-F6D \\sim C47-F1D \\sim C47-F2D
 with sigma of 0.02
 F4D-F6D \\sim F4D-F2D \\sim F6D-F2D \\sim F3D-F5D \\sim F1D-F3D \\sim F5D-F1D
 with sigma of 0.02
 F1E-C49 \\sim F2E-C49 \\sim F3E-C49 \\sim F4E-C49 \\sim F5E-C49 \\sim F6E-C49
 with sigma of 0.02
 C45-F3E \\sim C45-F4E \\sim C45-F5E \\sim C45-F6E \\sim C45-F1E \\sim C45-F2E
 with sigma of 0.02
 F4E-F6E \\sim F4E-F2E \\sim F6E-F2E \\sim F3E-F5E \\sim F1E-F3E \\sim F5E-F1E
 with sigma of 0.02
3. Rigid body (RIGU) restrains
 F6A, F5A, F1A, F2A, F4A, F3A, C66
 with sigma for 1-2 distances of 0.004 and sigma for 1-3 distances of 0.004
 F6B, F1B, F2B, F3B, F4B, F5B, C57
 with sigma for 1-2 distances of 0.004 and sigma for 1-3 distances of 0.004
 F5D, F6D, F1D, F2D, F3D, F4D, C50
 with sigma for 1-2 distances of 0.004 and sigma for 1-3 distances of 0.004
 F1C, F2C, F3C, F4C, F5C, F6C, C58
 with sigma for 1-2 distances of 0.004 and sigma for 1-3 distances of 0.004
4. Others
 Sof(F4A)=Sof(F6A)=Sof(F2A)=1-FVAR(1)
 Sof(F1A)=Sof(F3A)=Sof(F5A)=FVAR(1)
 Sof(F3B)=Sof(F1B)=Sof(F5B)=1-FVAR(2)
 Sof(F4B)=Sof(F6B)=Sof(F2B)=FVAR(2)
 Sof(F6C)=Sof(F2C)=Sof(F4C)=1-FVAR(3)
 Sof(F3C)=Sof(F5C)=Sof(F1C)=FVAR(3)
 Sof(F6D)=Sof(F2D)=Sof(F4D)=1-FVAR(4)
 Sof(F3D)=Sof(F5D)=Sof(F1D)=FVAR(4)
 Sof(F2E)=Sof(F6E)=Sof(F4E)=1-FVAR(5)
 Sof(F5E)=Sof(F1E)=Sof(F3E)=FVAR(5)
 Fixed Sof: C75(0.5) H75A(0.5) H75B(0.5)
5.a Ternary CH refined with riding coordinates:
 C01H(H01H)
5.b Secondary CH2 refined with riding coordinates:
 C8(H8A,H8B), C9(H9A,H9B), C16(H16A,H16B), C17(H17A,H17B), C75(H75A,H75B)
5.c Aromatic/amide H refined with riding coordinates:
 C3(H3), C4(H4), C5(H5), C6(H6), C11(H11), C12(H12), C13(H13), C14(H14),
 C20(H20), C21(H21), C22(H22), C23(H23), C24(H24), C26(H26), C27(H27), C28(H28),
  C29(H29), C30(H30), C32(H32), C33(H33), C34(H34), C35(H35), C36(H36),
 C38(H38), C39(H39), C40(H40), C41(H41), C42(H42), C44(H44), C46(H46), C48(H48),
  C52(H52), C54(H54), C56(H56), C60(H60), C62(H62), C64(H64), C68(H68),
 C70(H70), C72(H72)
5.d Idealised Me refined as rotating group:
 C01R(H01A,H01B,H01C), C02J(H02A,H02B,H02C), C10(H10A,H10B,H10C), C18(H18A,
 H18B,H18C)
;
_olex2_submission_special_instructions 'No special instructions were received'

loop_
_space_group_symop_operation_xyz
'x, y, z'
'-x, -y, -z'

loop_
_atom_site_label
_atom_site_type_symbol
_atom_site_fract_x
_atom_site_fract_y
_atom_site_fract_z
_atom_site_U_iso_or_equiv
_atom_site_adp_type
_atom_site_occupancy
_atom_site_site_symmetry_order
_atom_site_calc_flag
_atom_site_refinement_flags_posn
_atom_site_refinement_flags_adp
_atom_site_refinement_flags_occupancy
_atom_site_disorder_assembly
_atom_site_disorder_group
Cr1 Cr 0.14109(2) 0.80383(2) 0.30566(2) 0.01262(5) Uani 1 1 d . . . . .
P1 P 0.25322(3) 0.78776(2) 0.41463(2) 0.01124(7) Uani 1 1 d . . . . .
P2 P 0.06988(3) 0.64578(3) 0.33545(2) 0.01304(7) Uani 1 1 d . . . . .
O1 O 0.22914(11) 0.75987(9) 0.22105(6) 0.0202(2) Uani 1 1 d . . . . .
O2 O 0.04338(11) 0.81021(8) 0.21197(7) 0.0209(2) Uani 1 1 d . . . . .
N1 N 0.16549(11) 0.69041(8) 0.41766(7) 0.0133(2) Uani 1 1 d . . . . .
C01H C 0.20004(14) 0.64690(11) 0.47262(9) 0.0175(3) Uani 1 1 d . . . . .
H01H H 0.2551 0.6951 0.5149 0.021 Uiso 1 1 calc R . . . .
C01R C 0.25870(15) 0.58262(12) 0.44279(10) 0.0224(3) Uani 1 1 d . . . . .
H01A H 0.2040 0.5280 0.4089 0.034 Uiso 1 1 calc GR . . . .
H01B H 0.2959 0.5698 0.4843 0.034 Uiso 1 1 calc GR . . . .
H01C H 0.3138 0.6089 0.4161 0.034 Uiso 1 1 calc GR . . . .
C02J C 0.10476(16) 0.60225(13) 0.50540(11) 0.0261(4) Uani 1 1 d . . . . .
H02A H 0.0742 0.6456 0.5307 0.039 Uiso 1 1 calc GR . . . .
H02B H 0.1320 0.5763 0.5411 0.039 Uiso 1 1 calc GR . . . .
H02C H 0.0467 0.5560 0.4655 0.039 Uiso 1 1 calc GR . . . .
C7 C 0.34282(15) 0.95462(12) 0.30206(10) 0.0223(3) Uani 1 1 d . . . . .
C1 C 0.23959(14) 0.93214(11) 0.32363(9) 0.0179(3) Uani 1 1 d . . . . .
C3 C 0.19691(16) 0.99965(11) 0.34659(9) 0.0216(3) Uani 1 1 d . . . . .
H3 H 0.1279 0.9866 0.3620 0.026 Uiso 1 1 calc R . . . .
C4 C 0.25296(19) 1.08527(12) 0.34742(11) 0.0291(4) Uani 1 1 d . . . . .
H4 H 0.2225 1.1299 0.3638 0.035 Uiso 1 1 calc R . . . .
C5 C 0.3530(2) 1.10560(13) 0.32440(12) 0.0348(5) Uani 1 1 d . . . . .
H5 H 0.3906 1.1637 0.3237 0.042 Uiso 1 1 calc R . . . .
C6 C 0.39771(18) 1.04070(14) 0.30246(11) 0.0309(4) Uani 1 1 d . . . . .
H6 H 0.4670 1.0547 0.2874 0.037 Uiso 1 1 calc R . . . .
C8 C 0.39740(16) 0.88742(14) 0.27836(12) 0.0273(4) Uani 1 1 d . . . . .
H8A H 0.4090 0.8631 0.3198 0.033 Uiso 1 1 calc R . . . .
H8B H 0.4715 0.9177 0.2698 0.033 Uiso 1 1 calc R . . . .
C9 C 0.33457(17) 0.81206(14) 0.20948(11) 0.0272(4) Uani 1 1 d . . . . .
H9A H 0.3212 0.8353 0.1676 0.033 Uiso 1 1 calc R . . . .
H9B H 0.3797 0.7744 0.1963 0.033 Uiso 1 1 calc R . . . .
C10 C 0.16491(19) 0.69387(14) 0.15248(10) 0.0284(4) Uani 1 1 d . . . . .
H10A H 0.0936 0.6597 0.1609 0.043 Uiso 1 1 calc GR . . . .
H10B H 0.2057 0.6547 0.1351 0.043 Uiso 1 1 calc GR . . . .
H10C H 0.1518 0.7224 0.1149 0.043 Uiso 1 1 calc GR . . . .
C15 C -0.09043(14) 0.78538(11) 0.32877(10) 0.0200(3) Uani 1 1 d . . . . .
C2 C 0.02256(13) 0.82620(10) 0.36506(9) 0.0157(3) Uani 1 1 d . . . . .
C11 C 0.04349(13) 0.88102(10) 0.43804(9) 0.0171(3) Uani 1 1 d . . . . .
H11 H 0.1184 0.9128 0.4631 0.021 Uiso 1 1 calc R . . . .
C12 C -0.04083(15) 0.89094(12) 0.47538(10) 0.0217(3) Uani 1 1 d . . . . .
H12 H -0.0230 0.9262 0.5257 0.026 Uiso 1 1 calc R . . . .
C13 C -0.15062(16) 0.84914(13) 0.43867(12) 0.0265(4) Uani 1 1 d . . . . .
H13 H -0.2087 0.8555 0.4635 0.032 Uiso 1 1 calc R . . . .
C14 C -0.17483(15) 0.79791(13) 0.36522(12) 0.0259(4) Uani 1 1 d . . . . .
H14 H -0.2499 0.7709 0.3393 0.031 Uiso 1 1 calc R . . . .
C16 C -0.12202(15) 0.73373(13) 0.24755(10) 0.0250(3) Uani 1 1 d . . . . .
H16A H -0.0935 0.6844 0.2397 0.030 Uiso 1 1 calc R . . . .
H16B H -0.2039 0.7089 0.2319 0.030 Uiso 1 1 calc R . . . .
C17 C -0.07531(16) 0.79113(13) 0.20115(10) 0.0261(4) Uani 1 1 d . . . . .
H17A H -0.1102 0.7607 0.1481 0.031 Uiso 1 1 calc R . . . .
H17B H -0.0912 0.8465 0.2160 0.031 Uiso 1 1 calc R . . . .
C18 C 0.08923(19) 0.86779(13) 0.16921(10) 0.0284(4) Uani 1 1 d . . . . .
H18A H 0.0762 0.9233 0.1871 0.043 Uiso 1 1 calc GR . . . .
H18B H 0.0533 0.8397 0.1167 0.043 Uiso 1 1 calc GR . . . .
H18C H 0.1692 0.8793 0.1749 0.043 Uiso 1 1 calc GR . . . .
C19 C 0.27592(12) 0.87057(10) 0.50229(8) 0.0135(2) Uani 1 1 d . . . . .
C20 C 0.34658(13) 0.95531(10) 0.50895(9) 0.0168(3) Uani 1 1 d . . . . .
H20 H 0.3879 0.9651 0.4717 0.020 Uiso 1 1 calc R . . . .
C21 C 0.35627(15) 1.02489(11) 0.56994(10) 0.0217(3) Uani 1 1 d . . . . .
H21 H 0.4042 1.0824 0.5744 0.026 Uiso 1 1 calc R . . . .
C22 C 0.29611(17) 1.01087(12) 0.62449(10) 0.0235(3) Uani 1 1 d . . . . .
H22 H 0.3021 1.0589 0.6658 0.028 Uiso 1 1 calc R . . . .
C23 C 0.22705(15) 0.92673(12) 0.61892(9) 0.0205(3) Uani 1 1 d . . . . .
H23 H 0.1869 0.9171 0.6567 0.025 Uiso 1 1 calc R . . . .
C24 C 0.21700(14) 0.85663(11) 0.55775(9) 0.0167(3) Uani 1 1 d . . . . .
H24 H 0.1698 0.7991 0.5538 0.020 Uiso 1 1 calc R . . . .
C25 C 0.38708(12) 0.77185(10) 0.41823(8) 0.0144(2) Uani 1 1 d . . . . .
C26 C 0.41098(14) 0.72697(11) 0.35308(9) 0.0196(3) Uani 1 1 d . . . . .
H26 H 0.3642 0.7150 0.3066 0.024 Uiso 1 1 calc R . . . .
C27 C 0.50229(16) 0.69976(13) 0.35560(11) 0.0258(4) Uani 1 1 d . . . . .
H27 H 0.5179 0.6695 0.3110 0.031 Uiso 1 1 calc R . . . .
C28 C 0.57042(15) 0.71694(13) 0.42328(12) 0.0271(4) Uani 1 1 d . . . . .
H28 H 0.6317 0.6970 0.4253 0.032 Uiso 1 1 calc R . . . .
C29 C 0.54933(15) 0.76317(13) 0.48814(11) 0.0243(3) Uani 1 1 d . . . . .
H29 H 0.5971 0.7757 0.5344 0.029 Uiso 1 1 calc R . . . .
C30 C 0.45870(13) 0.79126(11) 0.48592(9) 0.0182(3) Uani 1 1 d . . . . .
H30 H 0.4454 0.8237 0.5305 0.022 Uiso 1 1 calc R . . . .
C31 C -0.06652(13) 0.60860(10) 0.35693(10) 0.0176(3) Uani 1 1 d . . . . .
C32 C -0.08832(14) 0.65073(11) 0.42351(10) 0.0208(3) Uani 1 1 d . . . . .
H32 H -0.0307 0.6987 0.4588 0.025 Uiso 1 1 calc R . . . .
C33 C -0.19357(17) 0.62329(14) 0.43881(13) 0.0308(4) Uani 1 1 d . . . . .
H33 H -0.2072 0.6514 0.4850 0.037 Uiso 1 1 calc R . . . .
C34 C -0.27900(17) 0.55505(15) 0.38695(16) 0.0388(5) Uani 1 1 d . . . . .
H34 H -0.3507 0.5356 0.3980 0.047 Uiso 1 1 calc R . . . .
C35 C -0.25973(16) 0.51534(14) 0.31915(15) 0.0375(5) Uani 1 1 d . . . . .
H35 H -0.3189 0.4697 0.2831 0.045 Uiso 1 1 calc R . . . .
C36 C -0.15411(14) 0.54186(12) 0.30342(12) 0.0259(4) Uani 1 1 d . . . . .
H36 H -0.1414 0.5148 0.2565 0.031 Uiso 1 1 calc R . . . .
C37 C 0.08898(13) 0.54381(10) 0.28883(9) 0.0158(3) Uani 1 1 d . . . . .
C38 C 0.03268(14) 0.46145(11) 0.29589(10) 0.0202(3) Uani 1 1 d . . . . .
H38 H -0.0233 0.4552 0.3245 0.024 Uiso 1 1 calc R . . . .
C39 C 0.05861(15) 0.38880(11) 0.26109(11) 0.0230(3) Uani 1 1 d . . . . .
H39 H 0.0202 0.3330 0.2661 0.028 Uiso 1 1 calc R . . . .
C40 C 0.14038(16) 0.39719(12) 0.21901(10) 0.0245(3) Uani 1 1 d . . . . .
H40 H 0.1568 0.3470 0.1947 0.029 Uiso 1 1 calc R . . . .
C41 C 0.19769(17) 0.47847(12) 0.21258(10) 0.0240(3) Uani 1 1 d . . . . .
H41 H 0.2549 0.4847 0.1849 0.029 Uiso 1 1 calc R . . . .
C42 C 0.17111(14) 0.55114(11) 0.24679(9) 0.0188(3) Uani 1 1 d . . . . .
H42 H 0.2096 0.6067 0.2414 0.023 Uiso 1 1 calc R . . . .
Cl1 Cl 1.05022(10) 1.08525(7) 0.98993(6) 0.0952(4) Uani 1 1 d . . . . .
C75 C 1.0535(4) 0.9913(4) 1.0012(4) 0.0516(14) Uani 0.5 1 d . . P . .
H75A H 1.0808 0.9636 0.9583 0.062 Uiso 0.5 1 calc R . P . .
H75B H 1.1122 1.0072 1.0456 0.062 Uiso 0.5 1 calc R . P . .
F00D F 1.00762(11) 0.83048(9) 0.81212(9) 0.0419(3) Uani 1 1 d . . . . .
F00F F 0.97064(12) 0.85228(11) 0.70757(9) 0.0518(4) Uani 1 1 d . . . . .
F008 F 0.94567(11) 0.93343(8) 0.80663(9) 0.0390(3) Uani 1 1 d . . . . .
F31 F 0.90457(11) 0.54701(10) 0.97438(8) 0.0398(3) Uani 1 1 d . . . . .
F32 F 0.86217(12) 0.60135(9) 1.07703(7) 0.0365(3) Uani 1 1 d . . . . .
F33 F 0.93608(10) 0.68599(9) 1.01449(8) 0.0341(3) Uani 1 1 d . . . . .
F34 F 0.66276(13) 0.59708(10) 0.55711(7) 0.0498(4) Uani 1 1 d . . . . .
F35 F 0.50884(12) 0.60812(10) 0.58268(7) 0.0399(3) Uani 1 1 d . . . . .
F36 F 0.57056(11) 0.51637(7) 0.61588(7) 0.0302(2) Uani 1 1 d . . . . .
C43 C 0.46316(13) 0.71048(10) 0.85512(8) 0.0148(3) Uani 1 1 d . . . . .
C44 C 0.38536(14) 0.68036(11) 0.89740(9) 0.0177(3) Uani 1 1 d . . . . .
H44 H 0.4080 0.6610 0.9375 0.021 Uiso 1 1 calc R . . . .
C45 C 0.27695(14) 0.67809(11) 0.88226(9) 0.0186(3) Uani 1 1 d D . . . .
C46 C 0.23986(14) 0.70618(12) 0.82442(10) 0.0203(3) Uani 1 1 d . . . . .
H46 H 0.1656 0.7050 0.8143 0.024 Uiso 1 1 calc R . . . .
C47 C 0.31475(14) 0.73585(11) 0.78203(9) 0.0191(3) Uani 1 1 d D . . . .
C48 C 0.42379(14) 0.73800(11) 0.79724(8) 0.0167(3) Uani 1 1 d . . . . .
H48 H 0.4731 0.7589 0.7671 0.020 Uiso 1 1 calc R . . . .
C49 C 0.19549(17) 0.64408(14) 0.92717(11) 0.0281(4) Uani 1 1 d D . . . .
C50 C 0.28096(17) 0.77152(15) 0.72198(11) 0.0301(4) Uani 1 1 d D U . . .
C51 C 0.63742(13) 0.82026(10) 0.94712(9) 0.0161(3) Uani 1 1 d . . . . .
C52 C 0.64265(15) 0.89798(11) 0.92997(9) 0.0196(3) Uani 1 1 d . . . . .
H52 H 0.6322 0.8968 0.8794 0.024 Uiso 1 1 calc R . . . .
C53 C 0.66258(17) 0.97667(11) 0.98474(10) 0.0235(3) Uani 1 1 d D . . . .
C54 C 0.67970(17) 0.98133(12) 1.05949(10) 0.0252(4) Uani 1 1 d . . . . .
H54 H 0.6939 1.0350 1.0971 0.030 Uiso 1 1 calc R . . . .
C55 C 0.67538(15) 0.90532(12) 1.07753(9) 0.0220(3) Uani 1 1 d D . . . .
C56 C 0.65406(14) 0.82636(11) 1.02278(9) 0.0188(3) Uani 1 1 d . . . . .
H56 H 0.6507 0.7753 1.0370 0.023 Uiso 1 1 calc R . . . .
C57 C 0.6654(2) 1.05708(13) 0.96282(12) 0.0343(5) Uani 1 1 d D U . . .
C59 C 0.61813(13) 0.64714(10) 0.90749(8) 0.0148(3) Uani 1 1 d . . . . .
C60 C 0.72374(14) 0.66005(11) 0.94712(9) 0.0166(3) Uani 1 1 d . . . . .
H60 H 0.7793 0.7167 0.9609 0.020 Uiso 1 1 calc R . . . .
C61 C 0.74941(14) 0.59265(11) 0.96671(9) 0.0177(3) Uani 1 1 d . . . . .
C62 C 0.67031(15) 0.50888(11) 0.94779(9) 0.0202(3) Uani 1 1 d . . . . .
H62 H 0.6869 0.4631 0.9622 0.024 Uiso 1 1 calc R . . . .
C63 C 0.56672(14) 0.49419(10) 0.90731(9) 0.0182(3) Uani 1 1 d D . . . .
C64 C 0.54133(14) 0.56183(10) 0.88730(9) 0.0168(3) Uani 1 1 d . . . . .
H64 H 0.4697 0.5495 0.8591 0.020 Uiso 1 1 calc R . . . .
C65 C 0.86253(16) 0.60696(13) 1.00760(11) 0.0257(3) Uani 1 1 d . . . . .
C66 C 0.48314(17) 0.40341(12) 0.88305(11) 0.0255(3) Uani 1 1 d D U . . .
C67 C 0.65852(13) 0.73183(10) 0.81126(8) 0.0154(3) Uani 1 1 d . . . . .
C68 C 0.61058(14) 0.66854(10) 0.74181(9) 0.0166(3) Uani 1 1 d . . . . .
H68 H 0.5394 0.6259 0.7354 0.020 Uiso 1 1 calc R . . . .
C69 C 0.66355(14) 0.66608(11) 0.68205(9) 0.0175(3) Uani 1 1 d . . . . .
C70 C 0.76871(15) 0.72549(11) 0.68923(10) 0.0203(3) Uani 1 1 d . . . . .
H70 H 0.8055 0.7234 0.6486 0.024 Uiso 1 1 calc R . . . .
C71 C 0.81861(14) 0.78827(11) 0.75795(10) 0.0198(3) Uani 1 1 d . . . . .
C72 C 0.76398(14) 0.79175(11) 0.81739(9) 0.0177(3) Uani 1 1 d . . . . .
H72 H 0.7996 0.8361 0.8633 0.021 Uiso 1 1 calc R . . . .
C73 C 0.60238(16) 0.59762(12) 0.60955(10) 0.0235(3) Uani 1 1 d . . . . .
C74 C 0.93478(16) 0.85104(12) 0.77056(12) 0.0270(4) Uani 1 1 d . . . . .
B1 B 0.59490(15) 0.72679(12) 0.88069(9) 0.0150(3) Uani 1 1 d . . . . .
F3C F 0.7849(6) 0.9712(4) 1.1983(3) 0.0565(16) Uani 0.638(19) 1 d D U P A 1
F5E F 0.1345(9) 0.6948(8) 0.9449(7) 0.044(2) Uani 0.50(4) 1 d D . P B 1
F1E F 0.2388(7) 0.6353(7) 0.9894(4) 0.0371(15) Uani 0.50(4) 1 d D . P B 1
F5C F 0.6981(5) 0.8352(3) 1.1693(3) 0.0408(10) Uani 0.638(19) 1 d D U P A 1
F3E F 0.1207(6) 0.5645(5) 0.8880(4) 0.0426(18) Uani 0.50(4) 1 d D . P B 1
C58 C 0.69139(18) 0.90952(14) 1.15792(10) 0.0296(4) Uani 1 1 d D U . . .
F1C F 0.6096(7) 0.9226(8) 1.1882(4) 0.080(2) Uani 0.638(19) 1 d D U P A 1
F3D F 0.1749(4) 0.7499(6) 0.6996(4) 0.0514(15) Uani 0.579(18) 1 d D U P C 1
F5D F 0.3207(7) 0.7457(7) 0.6608(3) 0.065(2) Uani 0.579(18) 1 d D U P C 1
F1D F 0.3252(5) 0.8578(3) 0.7411(4) 0.0618(16) Uani 0.579(18) 1 d D U P C 1
F4B F 0.6453(6) 1.1167(3) 1.0140(3) 0.0693(16) Uani 0.709(15) 1 d D U P D 1
F6B F 0.5864(3) 1.0382(3) 0.9012(2) 0.0497(10) Uani 0.709(15) 1 d D U P D 1
F2B F 0.7584(3) 1.0957(3) 0.9452(3) 0.0580(12) Uani 0.709(15) 1 d D U P D 1
F1A F 0.4917(3) 0.36001(19) 0.93298(16) 0.0550(9) Uani 0.713(6) 1 d D U P E 1
F3A F 0.4888(4) 0.35531(18) 0.82112(16) 0.0803(18) Uani 0.713(6) 1 d D U P E 1
F5A F 0.37928(18) 0.40231(15) 0.8792(3) 0.0682(13) Uani 0.713(6) 1 d D U P E 1
F4A F 0.4068(5) 0.3901(3) 0.8215(4) 0.051(2) Uani 0.287(6) 1 d D U P E 2
F6A F 0.4335(9) 0.3783(4) 0.9270(4) 0.080(4) Uani 0.287(6) 1 d D U P E 2
F2A F 0.5297(5) 0.3444(4) 0.8516(6) 0.062(3) Uani 0.287(6) 1 d D U P E 2
F3B F 0.7742(8) 1.1112(8) 0.9794(13) 0.095(4) Uani 0.291(15) 1 d D U P D 2
F1B F 0.634(2) 1.0454(7) 0.8942(4) 0.085(4) Uani 0.291(15) 1 d D U P D 2
F5B F 0.6180(11) 1.1041(8) 1.0024(7) 0.052(3) Uani 0.291(15) 1 d D U P D 2
F6C F 0.6613(17) 0.8348(5) 1.1710(5) 0.074(3) Uani 0.362(19) 1 d D U P A 2
F2C F 0.6332(10) 0.9548(9) 1.1932(5) 0.056(3) Uani 0.362(19) 1 d D U P A 2
F4C F 0.7943(7) 0.9535(9) 1.1952(6) 0.056(3) Uani 0.362(19) 1 d D U P A 2
F6D F 0.3411(8) 0.7742(9) 0.6739(6) 0.062(2) Uani 0.421(18) 1 d D U P C 2
F2D F 0.2844(16) 0.8541(6) 0.7509(5) 0.088(3) Uani 0.421(18) 1 d D U P C 2
F4D F 0.1764(6) 0.7288(10) 0.6880(6) 0.065(3) Uani 0.421(18) 1 d D U P C 2
F2E F 0.1451(19) 0.5593(5) 0.9019(12) 0.083(4) Uani 0.50(4) 1 d D . P B 2
F6E F 0.2505(10) 0.6594(17) 0.9975(6) 0.064(3) Uani 0.50(4) 1 d D . P B 2
F4E F 0.1224(12) 0.6832(11) 0.9350(9) 0.054(3) Uani 0.50(4) 1 d D . P B 2

loop_
_atom_site_aniso_label
_atom_site_aniso_U_11
_atom_site_aniso_U_22
_atom_site_aniso_U_33
_atom_site_aniso_U_23
_atom_site_aniso_U_13
_atom_site_aniso_U_12
Cr1 0.01324(10) 0.01206(10) 0.01258(10) 0.00407(8) 0.00196(8) 0.00437(8)
P1 0.01091(15) 0.01050(15) 0.01212(15) 0.00396(12) 0.00278(12) 0.00285(12)
P2 0.01133(16) 0.01066(16) 0.01570(16) 0.00179(12) 0.00339(12) 0.00335(13)
O1 0.0245(6) 0.0243(6) 0.0140(5) 0.0066(4) 0.0070(4) 0.0098(5)
O2 0.0233(6) 0.0209(6) 0.0190(5) 0.0082(4) -0.0007(4) 0.0084(5)
N1 0.0128(5) 0.0109(5) 0.0151(5) 0.0047(4) 0.0025(4) 0.0020(4)
C01H 0.0198(7) 0.0146(6) 0.0185(7) 0.0077(5) 0.0038(5) 0.0045(6)
C01R 0.0247(8) 0.0178(7) 0.0278(8) 0.0098(6) 0.0026(6) 0.0100(6)
C02J 0.0259(9) 0.0258(9) 0.0305(9) 0.0185(7) 0.0097(7) 0.0049(7)
C7 0.0231(8) 0.0227(8) 0.0195(7) 0.0108(6) 0.0037(6) 0.0022(6)
C1 0.0203(7) 0.0164(7) 0.0155(6) 0.0073(5) 0.0010(5) 0.0030(6)
C3 0.0272(8) 0.0159(7) 0.0196(7) 0.0072(6) 0.0024(6) 0.0039(6)
C4 0.0426(11) 0.0162(8) 0.0246(8) 0.0070(6) 0.0049(8) 0.0047(7)
C5 0.0485(13) 0.0171(8) 0.0297(9) 0.0095(7) 0.0088(9) -0.0032(8)
C6 0.0318(10) 0.0266(9) 0.0278(9) 0.0125(7) 0.0077(7) -0.0028(8)
C8 0.0210(8) 0.0332(10) 0.0342(9) 0.0201(8) 0.0120(7) 0.0080(7)
C9 0.0316(9) 0.0336(10) 0.0280(9) 0.0182(8) 0.0190(7) 0.0156(8)
C10 0.0432(11) 0.0291(9) 0.0144(7) 0.0036(6) 0.0034(7) 0.0181(8)
C15 0.0161(7) 0.0170(7) 0.0262(8) 0.0049(6) 0.0023(6) 0.0067(6)
C2 0.0137(6) 0.0134(6) 0.0203(7) 0.0054(5) 0.0020(5) 0.0053(5)
C11 0.0164(7) 0.0147(7) 0.0215(7) 0.0053(5) 0.0040(5) 0.0070(5)
C12 0.0239(8) 0.0187(7) 0.0251(8) 0.0046(6) 0.0090(6) 0.0111(6)
C13 0.0209(8) 0.0261(9) 0.0376(10) 0.0091(7) 0.0126(7) 0.0133(7)
C14 0.0145(7) 0.0248(8) 0.0384(10) 0.0082(7) 0.0038(7) 0.0084(6)
C16 0.0188(8) 0.0235(8) 0.0266(8) 0.0022(7) -0.0030(6) 0.0058(6)
C17 0.0236(8) 0.0297(9) 0.0229(8) 0.0048(7) -0.0050(6) 0.0122(7)
C18 0.0395(11) 0.0237(9) 0.0210(8) 0.0114(7) -0.0010(7) 0.0086(8)
C19 0.0141(6) 0.0120(6) 0.0135(6) 0.0038(5) 0.0010(5) 0.0041(5)
C20 0.0153(6) 0.0138(6) 0.0190(7) 0.0046(5) 0.0030(5) 0.0023(5)
C21 0.0233(8) 0.0146(7) 0.0220(7) 0.0022(6) 0.0004(6) 0.0036(6)
C22 0.0330(9) 0.0190(7) 0.0167(7) 0.0010(6) 0.0009(6) 0.0115(7)
C23 0.0293(8) 0.0219(8) 0.0140(6) 0.0056(6) 0.0059(6) 0.0132(7)
C24 0.0210(7) 0.0156(7) 0.0154(6) 0.0063(5) 0.0051(5) 0.0072(6)
C25 0.0119(6) 0.0149(6) 0.0168(6) 0.0055(5) 0.0042(5) 0.0042(5)
C26 0.0183(7) 0.0203(7) 0.0195(7) 0.0045(6) 0.0053(6) 0.0064(6)
C27 0.0225(8) 0.0280(9) 0.0288(9) 0.0048(7) 0.0107(7) 0.0123(7)
C28 0.0183(8) 0.0291(9) 0.0362(10) 0.0085(8) 0.0065(7) 0.0122(7)
C29 0.0168(7) 0.0258(8) 0.0291(8) 0.0069(7) -0.0008(6) 0.0086(6)
C30 0.0157(7) 0.0193(7) 0.0191(7) 0.0054(6) 0.0016(5) 0.0065(6)
C31 0.0125(6) 0.0125(6) 0.0268(8) 0.0045(6) 0.0061(5) 0.0035(5)
C32 0.0191(7) 0.0178(7) 0.0286(8) 0.0079(6) 0.0110(6) 0.0077(6)
C33 0.0258(9) 0.0267(9) 0.0477(12) 0.0145(8) 0.0230(8) 0.0118(7)
C34 0.0176(8) 0.0288(10) 0.0728(17) 0.0162(10) 0.0207(10) 0.0070(8)
C35 0.0143(8) 0.0207(9) 0.0663(15) 0.0023(9) 0.0052(9) 0.0004(7)
C36 0.0143(7) 0.0160(7) 0.0394(10) -0.0011(7) 0.0020(7) 0.0027(6)
C37 0.0155(6) 0.0118(6) 0.0182(6) 0.0011(5) 0.0031(5) 0.0051(5)
C38 0.0168(7) 0.0128(7) 0.0290(8) 0.0032(6) 0.0050(6) 0.0045(5)
C39 0.0223(8) 0.0131(7) 0.0312(9) 0.0024(6) 0.0022(6) 0.0071(6)
C40 0.0300(9) 0.0200(8) 0.0248(8) 0.0020(6) 0.0047(7) 0.0147(7)
C41 0.0315(9) 0.0246(8) 0.0209(7) 0.0047(6) 0.0112(7) 0.0162(7)
C42 0.0226(7) 0.0171(7) 0.0179(7) 0.0037(5) 0.0064(6) 0.0091(6)
Cl1 0.1132(8) 0.0615(5) 0.0689(6) 0.0347(5) -0.0437(6) -0.0179(5)
C75 0.027(2) 0.056(3) 0.056(3) 0.003(3) 0.000(2) 0.008(2)
F00D 0.0221(6) 0.0278(6) 0.0701(10) 0.0122(6) 0.0011(6) 0.0057(5)
F00F 0.0353(7) 0.0556(10) 0.0469(8) 0.0090(7) 0.0242(7) -0.0091(7)
F008 0.0305(6) 0.0136(5) 0.0678(9) 0.0071(5) 0.0157(6) 0.0025(5)
F31 0.0330(7) 0.0403(7) 0.0492(8) 0.0054(6) 0.0026(6) 0.0256(6)
F32 0.0401(7) 0.0430(8) 0.0275(6) 0.0146(5) -0.0047(5) 0.0169(6)
F33 0.0211(5) 0.0320(6) 0.0451(7) 0.0135(5) -0.0031(5) 0.0053(5)
F34 0.0539(9) 0.0465(8) 0.0257(6) -0.0052(6) 0.0256(6) -0.0083(7)
F35 0.0466(8) 0.0385(7) 0.0280(6) 0.0030(5) -0.0084(5) 0.0172(6)
F36 0.0367(6) 0.0166(5) 0.0310(6) 0.0009(4) 0.0079(5) 0.0053(5)
C43 0.0182(7) 0.0139(6) 0.0138(6) 0.0049(5) 0.0038(5) 0.0070(5)
C44 0.0221(7) 0.0193(7) 0.0163(6) 0.0079(5) 0.0061(5) 0.0108(6)
C45 0.0211(7) 0.0187(7) 0.0209(7) 0.0089(6) 0.0090(6) 0.0094(6)
C46 0.0176(7) 0.0224(8) 0.0236(7) 0.0098(6) 0.0044(6) 0.0083(6)
C47 0.0203(7) 0.0210(7) 0.0176(7) 0.0085(6) 0.0017(5) 0.0080(6)
C48 0.0199(7) 0.0176(7) 0.0144(6) 0.0072(5) 0.0044(5) 0.0067(6)
C49 0.0303(9) 0.0334(10) 0.0340(10) 0.0205(8) 0.0185(8) 0.0168(8)
C50 0.0277(9) 0.0418(11) 0.0275(9) 0.0204(8) 0.0029(7) 0.0144(8)
C51 0.0171(7) 0.0155(6) 0.0160(6) 0.0047(5) 0.0049(5) 0.0058(5)
C52 0.0266(8) 0.0159(7) 0.0179(7) 0.0057(5) 0.0080(6) 0.0077(6)
C53 0.0327(9) 0.0148(7) 0.0242(8) 0.0059(6) 0.0120(7) 0.0076(7)
C54 0.0333(9) 0.0174(7) 0.0208(7) 0.0007(6) 0.0108(7) 0.0051(7)
C55 0.0260(8) 0.0220(8) 0.0153(7) 0.0032(6) 0.0063(6) 0.0056(6)
C56 0.0221(7) 0.0188(7) 0.0152(6) 0.0058(5) 0.0047(5) 0.0059(6)
C57 0.0555(13) 0.0185(8) 0.0333(10) 0.0091(7) 0.0200(9) 0.0139(9)
C59 0.0177(7) 0.0141(6) 0.0134(6) 0.0041(5) 0.0038(5) 0.0062(5)
C60 0.0182(7) 0.0152(7) 0.0165(6) 0.0048(5) 0.0035(5) 0.0059(5)
C61 0.0194(7) 0.0186(7) 0.0177(7) 0.0062(5) 0.0033(5) 0.0094(6)
C62 0.0276(8) 0.0171(7) 0.0199(7) 0.0078(6) 0.0061(6) 0.0110(6)
C63 0.0224(7) 0.0123(6) 0.0195(7) 0.0049(5) 0.0056(6) 0.0047(6)
C64 0.0185(7) 0.0154(7) 0.0161(6) 0.0044(5) 0.0032(5) 0.0056(5)
C65 0.0254(8) 0.0254(9) 0.0272(8) 0.0076(7) 0.0010(7) 0.0120(7)
C66 0.0305(9) 0.0157(7) 0.0273(8) 0.0061(6) 0.0046(7) 0.0044(7)
C67 0.0189(7) 0.0139(6) 0.0163(6) 0.0063(5) 0.0053(5) 0.0075(5)
C68 0.0187(7) 0.0148(6) 0.0175(6) 0.0057(5) 0.0071(5) 0.0056(5)
C69 0.0217(7) 0.0147(7) 0.0175(6) 0.0057(5) 0.0076(5) 0.0063(6)
C70 0.0239(8) 0.0177(7) 0.0229(7) 0.0085(6) 0.0122(6) 0.0076(6)
C71 0.0184(7) 0.0146(7) 0.0274(8) 0.0071(6) 0.0090(6) 0.0051(6)
C72 0.0177(7) 0.0139(6) 0.0206(7) 0.0042(5) 0.0041(5) 0.0051(5)
C73 0.0288(9) 0.0217(8) 0.0182(7) 0.0048(6) 0.0097(6) 0.0055(7)
C74 0.0220(8) 0.0191(8) 0.0375(10) 0.0062(7) 0.0111(7) 0.0040(7)
B1 0.0174(7) 0.0146(7) 0.0143(7) 0.0054(6) 0.0038(6) 0.0061(6)
F3C 0.075(3) 0.044(2) 0.0190(15) -0.0001(13) -0.0125(16) -0.008(2)
F5E 0.053(4) 0.047(3) 0.062(3) 0.031(3) 0.043(3) 0.036(3)
F1E 0.030(2) 0.067(4) 0.037(2) 0.039(2) 0.0174(18) 0.026(2)
F5C 0.061(2) 0.0471(18) 0.0183(13) 0.0123(11) 0.0030(12) 0.0236(16)
F3E 0.037(3) 0.036(3) 0.043(3) 0.014(2) 0.016(2) -0.008(2)
C58 0.0371(10) 0.0334(10) 0.0167(7) 0.0041(7) 0.0064(7) 0.0124(8)
F1C 0.071(3) 0.184(7) 0.042(3) 0.061(4) 0.041(2) 0.089(4)
F3D 0.0240(17) 0.091(4) 0.066(3) 0.062(3) 0.0125(18) 0.0249(19)
F5D 0.075(4) 0.130(5) 0.0233(16) 0.038(2) 0.020(2) 0.068(4)
F1D 0.059(3) 0.046(2) 0.078(3) 0.048(2) -0.0138(19) 0.0022(18)
F4B 0.150(5) 0.0252(14) 0.0484(18) 0.0116(13) 0.045(2) 0.043(2)
F6B 0.060(2) 0.0307(12) 0.0610(18) 0.0218(13) -0.0040(13) 0.0193(12)
F2B 0.0516(17) 0.057(2) 0.098(3) 0.062(2) 0.0389(17) 0.0240(15)
F1A 0.0607(18) 0.0343(13) 0.0533(15) 0.0322(12) -0.0120(12) -0.0137(11)
F3A 0.134(4) 0.0255(12) 0.0399(15) -0.0137(11) 0.050(2) -0.0224(18)
F5A 0.0271(11) 0.0254(11) 0.133(4) 0.0150(15) -0.0025(14) -0.0036(8)
F4A 0.038(3) 0.017(2) 0.076(4) 0.013(2) -0.020(3) -0.009(2)
F6A 0.126(8) 0.029(3) 0.043(4) -0.006(2) 0.056(5) -0.029(4)
F2A 0.037(3) 0.024(3) 0.098(6) -0.022(3) -0.004(3) 0.013(2)
F3B 0.078(5) 0.049(5) 0.168(11) 0.072(7) 0.018(5) 0.006(3)
F1B 0.193(12) 0.033(4) 0.037(3) 0.018(3) 0.029(4) 0.044(7)
F5B 0.059(5) 0.053(6) 0.080(6) 0.039(4) 0.037(4) 0.047(4)
F6C 0.144(9) 0.030(3) 0.023(3) 0.009(2) 0.019(5) -0.008(4)
F2C 0.086(5) 0.089(6) 0.014(2) 0.011(3) 0.021(3) 0.058(4)
F4C 0.042(3) 0.074(6) 0.053(5) 0.024(4) -0.005(3) 0.024(3)
F6D 0.031(2) 0.125(6) 0.066(5) 0.082(4) 0.021(3) 0.032(3)
F2D 0.186(10) 0.062(4) 0.041(3) 0.016(3) -0.003(5) 0.085(5)
F4D 0.042(3) 0.098(6) 0.042(3) 0.041(3) -0.021(2) 0.000(3)
F2E 0.118(8) 0.037(3) 0.114(7) 0.039(4) 0.083(6) 0.019(4)
F6E 0.060(4) 0.118(9) 0.049(3) 0.055(4) 0.041(3) 0.044(5)
F4E 0.037(3) 0.085(6) 0.085(6) 0.064(5) 0.043(3) 0.043(4)

loop_
_atom_type_symbol
_atom_type_description
_atom_type_scat_dispersion_real
_atom_type_scat_dispersion_imag
_atom_type_scat_source
C C 0.0033 0.0016 'International Tables Vol C Tables 4.2.6.8 and 6.1.1.4'
H H 0.0000 0.0000 'International Tables Vol C Tables 4.2.6.8 and 6.1.1.4'
B B 0.0013 0.0007 'International Tables Vol C Tables 4.2.6.8 and 6.1.1.4'
Cl Cl 0.1484 0.1585 'International Tables Vol C Tables 4.2.6.8 and 6.1.1.4'
Cr Cr 0.3209 0.6236 'International Tables Vol C Tables 4.2.6.8 and 6.1.1.4'
F F 0.0171 0.0103 'International Tables Vol C Tables 4.2.6.8 and 6.1.1.4'
N N 0.0061 0.0033 'International Tables Vol C Tables 4.2.6.8 and 6.1.1.4'
O O 0.0106 0.0060 'International Tables Vol C Tables 4.2.6.8 and 6.1.1.4'
P P 0.1023 0.0942 'International Tables Vol C Tables 4.2.6.8 and 6.1.1.4'

loop_
_geom_angle_atom_site_label_1
_geom_angle_atom_site_label_2
_geom_angle_atom_site_label_3
_geom_angle
_geom_angle_site_symmetry_1
P1 Cr1 P2 62.614(13) .
O1 Cr1 P1 98.30(4) .
O1 Cr1 P2 94.71(4) .
O2 Cr1 P1 177.05(4) .
O2 Cr1 P2 114.60(4) .
O2 Cr1 O1 80.76(5) .
C1 Cr1 P1 93.50(5) .
C1 Cr1 P2 156.04(5) .
C1 Cr1 O1 90.39(6) .
C1 Cr1 O2 89.31(6) .
C1 Cr1 C2 98.66(7) .
C2 Cr1 P1 92.45(4) .
C2 Cr1 P2 81.60(4) .
C2 Cr1 O1 165.51(6) .
C2 Cr1 O2 88.02(6) .
N1 P1 Cr1 98.71(5) .
N1 P1 C19 109.11(7) .
N1 P1 C25 103.54(7) .
C19 P1 Cr1 115.61(5) .
C19 P1 C25 102.21(7) .
C25 P1 Cr1 126.22(5) .
N1 P2 Cr1 89.79(5) .
N1 P2 C31 107.79(7) .
N1 P2 C37 105.92(7) .
C31 P2 Cr1 119.05(5) .
C31 P2 C37 103.23(7) .
C37 P2 Cr1 127.74(5) .
C9 O1 Cr1 125.74(11) .
C10 O1 Cr1 118.32(11) .
C10 O1 C9 110.32(14) .
C17 O2 Cr1 124.35(11) .
C18 O2 Cr1 121.77(11) .
C18 O2 C17 109.08(14) .
P1 N1 P2 106.79(7) .
C01H N1 P1 119.84(10) .
C01H N1 P2 130.11(10) .
N1 C01H H01H 106.4 .
N1 C01H C01R 114.56(13) .
N1 C01H C02J 112.92(14) .
C01R C01H H01H 106.4 .
C02J C01H H01H 106.4 .
C02J C01H C01R 109.66(14) .
C01H C01R H01A 109.5 .
C01H C01R H01B 109.5 .
C01H C01R H01C 109.5 .
H01A C01R H01B 109.5 .
H01A C01R H01C 109.5 .
H01B C01R H01C 109.5 .
C01H C02J H02A 109.5 .
C01H C02J H02B 109.5 .
C01H C02J H02C 109.5 .
H02A C02J H02B 109.5 .
H02A C02J H02C 109.5 .
H02B C02J H02C 109.5 .
C1 C7 C8 121.41(16) .
C6 C7 C1 120.43(18) .
C6 C7 C8 118.16(17) .
C7 C1 Cr1 122.20(13) .
C3 C1 Cr1 119.75(13) .
C3 C1 C7 117.21(16) .
C1 C3 H3 119.1 .
C4 C3 C1 121.76(18) .
C4 C3 H3 119.1 .
C3 C4 H4 119.9 .
C5 C4 C3 120.1(2) .
C5 C4 H4 119.9 .
C4 C5 H5 120.3 .
C6 C5 C4 119.31(18) .
C6 C5 H5 120.3 .
C7 C6 H6 119.4 .
C5 C6 C7 121.12(19) .
C5 C6 H6 119.4 .
C7 C8 H8A 108.4 .
C7 C8 H8B 108.4 .
C7 C8 C9 115.66(16) .
H8A C8 H8B 107.4 .
C9 C8 H8A 108.4 .
C9 C8 H8B 108.4 .
O1 C9 C8 111.00(14) .
O1 C9 H9A 109.4 .
O1 C9 H9B 109.4 .
C8 C9 H9A 109.4 .
C8 C9 H9B 109.4 .
H9A C9 H9B 108.0 .
O1 C10 H10A 109.5 .
O1 C10 H10B 109.5 .
O1 C10 H10C 109.5 .
H10A C10 H10B 109.5 .
H10A C10 H10C 109.5 .
H10B C10 H10C 109.5 .
C2 C15 C16 120.48(15) .
C14 C15 C2 121.12(16) .
C14 C15 C16 118.18(16) .
C15 C2 Cr1 117.96(12) .
C11 C2 Cr1 126.06(12) .
C11 C2 C15 115.94(15) .
C2 C11 H11 118.6 .
C12 C11 C2 122.89(15) .
C12 C11 H11 118.6 .
C11 C12 H12 120.2 .
C13 C12 C11 119.66(17) .
C13 C12 H12 120.2 .
C12 C13 H13 120.4 .
C12 C13 C14 119.25(16) .
C14 C13 H13 120.4 .
C15 C14 H14 119.5 .
C13 C14 C15 120.98(17) .
C13 C14 H14 119.5 .
C15 C16 H16A 109.5 .
C15 C16 H16B 109.5 .
H16A C16 H16B 108.1 .
C17 C16 C15 110.81(15) .
C17 C16 H16A 109.5 .
C17 C16 H16B 109.5 .
O2 C17 C16 108.90(14) .
O2 C17 H17A 109.9 .
O2 C17 H17B 109.9 .
C16 C17 H17A 109.9 .
C16 C17 H17B 109.9 .
H17A C17 H17B 108.3 .
O2 C18 H18A 109.5 .
O2 C18 H18B 109.5 .
O2 C18 H18C 109.5 .
H18A C18 H18B 109.5 .
H18A C18 H18C 109.5 .
H18B C18 H18C 109.5 .
C20 C19 P1 116.39(11) .
C24 C19 P1 123.49(12) .
C24 C19 C20 119.60(14) .
C19 C20 H20 120.0 .
C21 C20 C19 119.96(15) .
C21 C20 H20 120.0 .
C20 C21 H21 119.9 .
C20 C21 C22 120.22(16) .
C22 C21 H21 119.9 .
C21 C22 H22 119.9 .
C21 C22 C23 120.23(16) .
C23 C22 H22 119.9 .
C22 C23 H23 120.1 .
C22 C23 C24 119.76(16) .
C24 C23 H23 120.1 .
C19 C24 H24 119.9 .
C23 C24 C19 120.22(15) .
C23 C24 H24 119.9 .
C26 C25 P1 119.13(12) .
C30 C25 P1 121.34(12) .
C30 C25 C26 118.79(15) .
C25 C26 H26 119.6 .
C27 C26 C25 120.77(16) .
C27 C26 H26 119.6 .
C26 C27 H27 120.1 .
C28 C27 C26 119.77(17) .
C28 C27 H27 120.1 .
C27 C28 H28 119.9 .
C27 C28 C29 120.12(17) .
C29 C28 H28 119.9 .
C28 C29 H29 119.8 .
C28 C29 C30 120.37(17) .
C30 C29 H29 119.8 .
C25 C30 H30 119.9 .
C29 C30 C25 120.12(16) .
C29 C30 H30 119.9 .
C32 C31 P2 120.78(13) .
C32 C31 C36 119.04(15) .
C36 C31 P2 119.93(13) .
C31 C32 H32 119.8 .
C33 C32 C31 120.47(18) .
C33 C32 H32 119.8 .
C32 C33 H33 119.9 .
C34 C33 C32 120.25(19) .
C34 C33 H33 119.9 .
C33 C34 H34 120.1 .
C35 C34 C33 119.86(18) .
C35 C34 H34 120.1 .
C34 C35 H35 119.8 .
C34 C35 C36 120.4(2) .
C36 C35 H35 119.8 .
C31 C36 H36 120.1 .
C35 C36 C31 119.86(19) .
C35 C36 H36 120.1 .
C38 C37 P2 125.00(12) .
C42 C37 P2 116.15(12) .
C42 C37 C38 118.73(14) .
C37 C38 H38 120.0 .
C39 C38 C37 120.05(16) .
C39 C38 H38 120.0 .
C38 C39 H39 119.8 .
C38 C39 C40 120.47(17) .
C40 C39 H39 119.8 .
C39 C40 H40 120.0 .
C41 C40 C39 119.97(16) .
C41 C40 H40 120.0 .
C40 C41 H41 120.2 .
C40 C41 C42 119.63(17) .
C42 C41 H41 120.2 .
C37 C42 H42 119.4 .
C41 C42 C37 121.13(16) .
C41 C42 H42 119.4 .
C75 Cl1 C75 54.6(3) 2_777
Cl1 C75 Cl1 125.4(3) 2_777
Cl1 C75 H75A 106.0 .
Cl1 C75 H75A 106.0 2_777
Cl1 C75 H75B 106.0 2_777
Cl1 C75 H75B 106.0 .
H75A C75 H75B 106.3 .
C44 C43 B1 121.61(13) .
C48 C43 C44 115.61(14) .
C48 C43 B1 122.07(14) .
C43 C44 H44 119.0 .
C45 C44 C43 122.06(15) .
C45 C44 H44 119.0 .
C44 C45 C46 121.22(15) .
C44 C45 C49 120.89(15) .
C46 C45 C49 117.88(16) .
C45 C46 H46 121.1 .
C47 C46 C45 117.73(15) .
C47 C46 H46 121.1 .
C46 C47 C48 121.02(15) .
C46 C47 C50 119.82(16) .
C48 C47 C50 119.05(15) .
C43 C48 H48 118.8 .
C47 C48 C43 122.36(15) .
C47 C48 H48 118.8 .
F5E C49 C45 112.1(6) .
F5E C49 F3E 104.5(6) .
F1E C49 C45 115.3(4) .
F1E C49 F5E 106.7(6) .
F1E C49 F3E 106.3(5) .
F3E C49 C45 111.2(4) .
F2E C49 C45 112.9(5) .
F2E C49 F6E 105.3(6) .
F2E C49 F4E 109.8(8) .
F6E C49 C45 109.3(6) .
F4E C49 C45 113.7(6) .
F4E C49 F6E 105.3(6) .
F3D C50 C47 115.4(3) .
F3D C50 F5D 106.1(5) .
F3D C50 F1D 107.9(4) .
F5D C50 C47 111.8(4) .
F1D C50 C47 112.0(3) .
F1D C50 F5D 102.8(4) .
F6D C50 C47 114.9(5) .
F6D C50 F2D 106.0(6) .
F6D C50 F4D 109.0(6) .
F2D C50 C47 110.5(4) .
F4D C50 C47 111.9(5) .
F4D C50 F2D 103.7(6) .
C52 C51 B1 119.86(14) .
C56 C51 C52 116.23(15) .
C56 C51 B1 123.24(14) .
C51 C52 H52 119.0 .
C53 C52 C51 122.10(16) .
C53 C52 H52 119.0 .
C52 C53 C57 119.56(17) .
C54 C53 C52 120.68(17) .
C54 C53 C57 119.76(16) .
C53 C54 H54 121.0 .
C55 C54 C53 118.06(16) .
C55 C54 H54 121.0 .
C54 C55 C56 121.31(16) .
C54 C55 C58 118.28(16) .
C56 C55 C58 120.39(17) .
C51 C56 H56 119.2 .
C55 C56 C51 121.63(16) .
C55 C56 H56 119.2 .
F4B C57 C53 113.5(3) .
F4B C57 F6B 104.7(3) .
F6B C57 C53 111.9(2) .
F2B C57 C53 113.9(3) .
F2B C57 F4B 107.7(4) .
F2B C57 F6B 104.3(3) .
F3B C57 C53 107.2(6) .
F1B C57 C53 116.2(5) .
F1B C57 F3B 104.4(7) .
F1B C57 F5B 111.0(8) .
F5B C57 C53 113.3(6) .
F5B C57 F3B 103.4(8) .
C60 C59 B1 120.18(14) .
C64 C59 C60 115.91(14) .
C64 C59 B1 123.62(14) .
C59 C60 H60 118.9 .
C61 C60 C59 122.17(15) .
C61 C60 H60 118.9 .
C60 C61 C62 120.72(15) .
C60 C61 C65 121.56(16) .
C62 C61 C65 117.72(15) .
C61 C62 H62 121.0 .
C63 C62 C61 118.08(15) .
C63 C62 H62 121.0 .
C62 C63 C64 121.10(15) .
C62 C63 C66 118.59(15) .
C64 C63 C66 120.28(16) .
C59 C64 H64 119.0 .
C63 C64 C59 121.98(15) .
C63 C64 H64 119.0 .
F31 C65 F32 105.83(16) .
F31 C65 C61 112.31(16) .
F32 C65 C61 112.14(16) .
F33 C65 F31 106.95(17) .
F33 C65 F32 106.17(16) .
F33 C65 C61 112.93(15) .
F1A C66 C63 112.23(19) .
F3A C66 C63 114.2(2) .
F3A C66 F1A 106.8(3) .
F3A C66 F5A 108.1(3) .
F5A C66 C63 112.94(17) .
F5A C66 F1A 101.8(2) .
F4A C66 C63 111.5(2) .
F6A C66 C63 118.6(3) .
F6A C66 F4A 107.4(6) .
F6A C66 F2A 109.6(6) .
F2A C66 C63 110.2(3) .
F2A C66 F4A 97.4(4) .
C68 C67 B1 119.54(14) .
C72 C67 C68 116.04(14) .
C72 C67 B1 124.21(14) .
C67 C68 H68 118.9 .
C69 C68 C67 122.26(15) .
C69 C68 H68 118.9 .
C68 C69 C73 117.58(15) .
C70 C69 C68 121.00(15) .
C70 C69 C73 121.42(14) .
C69 C70 H70 121.1 .
C69 C70 C71 117.78(15) .
C71 C70 H70 121.1 .
C70 C71 C72 121.01(15) .
C70 C71 C74 120.34(15) .
C72 C71 C74 118.58(16) .
C67 C72 H72 119.1 .
C71 C72 C67 121.89(15) .
C71 C72 H72 119.1 .
F34 C73 F35 107.33(16) .
F34 C73 F36 106.30(16) .
F34 C73 C69 112.96(15) .
F35 C73 F36 105.21(16) .
F35 C73 C69 112.16(15) .
F36 C73 C69 112.35(15) .
F00D C74 C71 111.92(16) .
F00F C74 F00D 106.03(17) .
F00F C74 F008 107.32(17) .
F00F C74 C71 112.87(17) .
F008 C74 F00D 105.65(17) .
F008 C74 C71 112.55(15) .
C43 B1 C51 102.26(12) .
C43 B1 C59 113.65(13) .
C43 B1 C67 111.00(12) .
C51 B1 C59 113.23(13) .
C51 B1 C67 112.67(13) .
C59 B1 C67 104.31(12) .
F3C C58 C55 112.8(3) .
F3C C58 F5C 104.3(4) .
F5C C58 C55 113.0(3) .
F1C C58 C55 112.8(3) .
F1C C58 F3C 107.9(4) .
F1C C58 F5C 105.2(4) .
F6C C58 C55 115.5(5) .
F6C C58 F2C 105.9(7) .
F6C C58 F4C 107.1(7) .
F2C C58 C55 110.5(5) .
F4C C58 C55 113.7(6) .
F4C C58 F2C 103.1(6) .

loop_
_geom_bond_atom_site_label_1
_geom_bond_atom_site_label_2
_geom_bond_distance
_geom_bond_site_symmetry_2
Cr1 P1 2.5088(5) .
Cr1 P2 2.7501(5) .
Cr1 O1 2.1811(12) .
Cr1 O2 2.1075(12) .
Cr1 C1 2.0564(16) .
Cr1 C2 2.0718(16) .
P1 N1 1.6986(13) .
P1 C19 1.8090(15) .
P1 C25 1.8257(15) .
P2 N1 1.7151(13) .
P2 C31 1.8122(16) .
P2 C37 1.8215(15) .
O1 C9 1.452(2) .
O1 C10 1.444(2) .
O2 C17 1.447(2) .
O2 C18 1.447(2) .
N1 C01H 1.515(2) .
C01H H01H 1.0000 .
C01H C01R 1.532(2) .
C01H C02J 1.519(2) .
C01R H01A 0.9800 .
C01R H01B 0.9800 .
C01R H01C 0.9800 .
C02J H02A 0.9800 .
C02J H02B 0.9800 .
C02J H02C 0.9800 .
C7 C1 1.409(2) .
C7 C6 1.398(3) .
C7 C8 1.507(3) .
C1 C3 1.401(2) .
C3 H3 0.9500 .
C3 C4 1.392(2) .
C4 H4 0.9500 .
C4 C5 1.384(3) .
C5 H5 0.9500 .
C5 C6 1.379(3) .
C6 H6 0.9500 .
C8 H8A 0.9900 .
C8 H8B 0.9900 .
C8 C9 1.509(3) .
C9 H9A 0.9900 .
C9 H9B 0.9900 .
C10 H10A 0.9800 .
C10 H10B 0.9800 .
C10 H10C 0.9800 .
C15 C2 1.416(2) .
C15 C14 1.397(2) .
C15 C16 1.507(3) .
C2 C11 1.402(2) .
C11 H11 0.9500 .
C11 C12 1.395(2) .
C12 H12 0.9500 .
C12 C13 1.385(3) .
C13 H13 0.9500 .
C13 C14 1.386(3) .
C14 H14 0.9500 .
C16 H16A 0.9900 .
C16 H16B 0.9900 .
C16 C17 1.502(3) .
C17 H17A 0.9900 .
C17 H17B 0.9900 .
C18 H18A 0.9800 .
C18 H18B 0.9800 .
C18 H18C 0.9800 .
C19 C20 1.400(2) .
C19 C24 1.393(2) .
C20 H20 0.9500 .
C20 C21 1.386(2) .
C21 H21 0.9500 .
C21 C22 1.388(3) .
C22 H22 0.9500 .
C22 C23 1.391(3) .
C23 H23 0.9500 .
C23 C24 1.393(2) .
C24 H24 0.9500 .
C25 C26 1.399(2) .
C25 C30 1.398(2) .
C26 H26 0.9500 .
C26 C27 1.389(2) .
C27 H27 0.9500 .
C27 C28 1.384(3) .
C28 H28 0.9500 .
C28 C29 1.386(3) .
C29 H29 0.9500 .
C29 C30 1.390(2) .
C30 H30 0.9500 .
C31 C32 1.391(2) .
C31 C36 1.402(2) .
C32 H32 0.9500 .
C32 C33 1.386(2) .
C33 H33 0.9500 .
C33 C34 1.385(3) .
C34 H34 0.9500 .
C34 C35 1.382(4) .
C35 H35 0.9500 .
C35 C36 1.393(3) .
C36 H36 0.9500 .
C37 C38 1.398(2) .
C37 C42 1.393(2) .
C38 H38 0.9500 .
C38 C39 1.389(2) .
C39 H39 0.9500 .
C39 C40 1.390(3) .
C40 H40 0.9500 .
C40 C41 1.381(3) .
C41 H41 0.9500 .
C41 C42 1.391(2) .
C42 H42 0.9500 .
Cl1 C75 1.653(7) .
Cl1 C75 1.607(6) 2_777
C75 Cl1 1.607(6) 2_777
C75 H75A 0.9900 .
C75 H75B 0.9900 .
F00D C74 1.339(3) .
F00F C74 1.334(2) .
F008 C74 1.336(2) .
F31 C65 1.341(2) .
F32 C65 1.346(2) .
F33 C65 1.339(2) .
F34 C73 1.333(2) .
F35 C73 1.337(2) .
F36 C73 1.338(2) .
C43 C44 1.410(2) .
C43 C48 1.396(2) .
C43 B1 1.635(2) .
C44 H44 0.9500 .
C44 C45 1.385(2) .
C45 C46 1.391(2) .
C45 C49 1.497(2) .
C46 H46 0.9500 .
C46 C47 1.384(2) .
C47 C48 1.394(2) .
C47 C50 1.495(2) .
C48 H48 0.9500 .
C49 F5E 1.335(6) .
C49 F1E 1.312(6) .
C49 F3E 1.350(6) .
C49 F2E 1.304(8) .
C49 F6E 1.363(9) .
C49 F4E 1.306(7) .
C50 F3D 1.296(5) .
C50 F5D 1.350(5) .
C50 F1D 1.318(5) .
C50 F6D 1.265(7) .
C50 F2D 1.340(6) .
C50 F4D 1.318(7) .
C51 C52 1.404(2) .
C51 C56 1.402(2) .
C51 B1 1.637(2) .
C52 H52 0.9500 .
C52 C53 1.391(2) .
C53 C54 1.391(3) .
C53 C57 1.498(3) .
C54 H54 0.9500 .
C54 C55 1.386(3) .
C55 C56 1.391(2) .
C55 C58 1.499(3) .
C56 H56 0.9500 .
C57 F4B 1.320(4) .
C57 F6B 1.363(4) .
C57 F2B 1.304(4) .
C57 F3B 1.370(9) .
C57 F1B 1.268(8) .
C57 F5B 1.290(7) .
C59 C60 1.408(2) .
C59 C64 1.397(2) .
C59 B1 1.637(2) .
C60 H60 0.9500 .
C60 C61 1.391(2) .
C61 C62 1.391(2) .
C61 C65 1.495(2) .
C62 H62 0.9500 .
C62 C63 1.384(2) .
C63 C64 1.397(2) .
C63 C66 1.493(2) .
C64 H64 0.9500 .
C66 F1A 1.345(3) .
C66 F3A 1.273(3) .
C66 F5A 1.330(3) .
C66 F4A 1.365(5) .
C66 F6A 1.190(5) .
C66 F2A 1.359(6) .
C67 C68 1.402(2) .
C67 C72 1.397(2) .
C67 B1 1.638(2) .
C68 H68 0.9500 .
C68 C69 1.389(2) .
C69 C70 1.387(2) .
C69 C73 1.500(2) .
C70 H70 0.9500 .
C70 C71 1.392(2) .
C71 C72 1.396(2) .
C71 C74 1.500(3) .
C72 H72 0.9500 .
F3C C58 1.323(5) .
F5C C58 1.342(4) .
C58 F1C 1.309(5) .
C58 F6C 1.288(7) .
C58 F2C 1.341(7) .
C58 F4C 1.320(8) .
